data_7236723
loop_
_publ_author_name
'Lei, Yunxiang'
'Zhou, Yibin'
'Qian, Lebin'
'Wang, Yuxiang'
'Liu, Miaochang'
'Huang, Xiaobo'
'Wu, Ge'
'Wu, Huayue'
'Ding, Jinchang'
'Cheng, Yixiang'

_publ_section_title
;
 Polymorphism and mechanochromism of N-alkylated 1,4-dihydropyridine
 derivatives containing different electron-withdrawing end groups
;
_journal_issue 21
_journal_name_full 'Journal of Materials Chemistry C'
_journal_page_first 5183
_journal_paper_doi 10.1039/C7TC00362E
_journal_volume 5
_journal_year 2017
_chemical_formula_sum 'C15 H18 N2 O3 S'
_chemical_formula_weight 306.37
_space_group_crystal_system monoclinic
_space_group_IT_number 14
_space_group_name_Hall '-P 2ybc'
_space_group_name_H-M_alt 'P 1 21/c 1'
_atom_sites_solution_hydrogens geom
_audit_creation_method SHELXL-2013
_audit_update_record
;
2016-08-08 deposited with the CCDC.
2017-05-09 downloaded from the CCDC.
;
_cell_angle_alpha 90
_cell_angle_beta 92.146(4)
_cell_angle_gamma 90
_cell_formula_units_Z 4
_cell_length_a 16.414(4)
_cell_length_b 5.0946(12)
_cell_length_c 17.538(4)
_cell_measurement_reflns_used 2530
_cell_measurement_temperature 133(2)
_cell_measurement_theta_max 54.594
_cell_measurement_theta_min 4.648
_cell_volume 1465.5(6)
_computing_cell_refinement 'Bruker SAINT'
_computing_data_collection 'Bruker APEX2'
_computing_data_reduction 'Bruker SAINT'
_computing_molecular_graphics 'Bruker SHELXTL'
_computing_publication_material 'Bruker SHELXTL'
_computing_structure_refinement 'SHELXL-2013 (Sheldrick, 2013)'
_computing_structure_solution 'SHELXS-97 (Sheldrick, 2008)'
_diffrn_ambient_temperature 133(2)
_diffrn_measured_fraction_theta_full 0.998
_diffrn_measured_fraction_theta_max 0.998
_diffrn_measurement_device_type 'Bruker APEX-II CCD'
_diffrn_measurement_method '\f and \w scans'
_diffrn_radiation_type MoK\a
_diffrn_radiation_wavelength 0.71073
_diffrn_reflns_av_R_equivalents 0.0399
_diffrn_reflns_av_unetI/netI 0.0380
_diffrn_reflns_Laue_measured_fraction_full 0.998
_diffrn_reflns_Laue_measured_fraction_max 0.998
_diffrn_reflns_limit_h_max 19
_diffrn_reflns_limit_h_min -19
_diffrn_reflns_limit_k_max 6
_diffrn_reflns_limit_k_min -6
_diffrn_reflns_limit_l_max 21
_diffrn_reflns_limit_l_min -20
_diffrn_reflns_number 9465
_diffrn_reflns_point_group_measured_fraction_full 0.998
_diffrn_reflns_point_group_measured_fraction_max 0.998
_diffrn_reflns_theta_full 25.242
_diffrn_reflns_theta_max 25.497
_diffrn_reflns_theta_min 2.324
_exptl_absorpt_coefficient_mu 0.233
_exptl_absorpt_correction_T_max 0.7456
_exptl_absorpt_correction_T_min 0.5515
_exptl_absorpt_correction_type multi-scan
_exptl_absorpt_process_details sadabs
_exptl_crystal_colour yellow
_exptl_crystal_density_diffrn 1.389
_exptl_crystal_description prismatic
_exptl_crystal_F_000 648
_exptl_crystal_size_max 0.200
_exptl_crystal_size_mid 0.160
_exptl_crystal_size_min 0.120
_refine_diff_density_max 0.251
_refine_diff_density_min -0.303
_refine_diff_density_rms 0.049
_refine_ls_extinction_coef 0.0023(8)
_refine_ls_extinction_expression Fc^*^=kFc[1+0.001xFc^2^\l^3^/sin(2\q)]^-1/4^
_refine_ls_extinction_method SHELXL
_refine_ls_goodness_of_fit_ref 0.980
_refine_ls_hydrogen_treatment constr
_refine_ls_matrix_type full
_refine_ls_number_parameters 195
_refine_ls_number_reflns 2710
_refine_ls_number_restraints 0
_refine_ls_restrained_S_all 0.980
_refine_ls_R_factor_all 0.0551
_refine_ls_R_factor_gt 0.0393
_refine_ls_shift/su_max 0.015
_refine_ls_shift/su_mean 0.000
_refine_ls_structure_factor_coef Fsqd
_refine_ls_weighting_details 'w=1/[\s^2^(Fo^2^)+(0.0532P)^2^+0.8378P] where P=(Fo^2^+2Fc^2^)/3'
_refine_ls_weighting_scheme calc
_refine_ls_wR_factor_gt 0.0961
_refine_ls_wR_factor_ref 0.1076
_reflns_Friedel_coverage 0.000
_reflns_number_gt 2105
_reflns_number_total 2710
_reflns_threshold_expression 'I > 2\s(I)'
_cod_data_source_file c7tc00362e2.cif
_cod_data_source_block mo_dm16484_0m
_cod_original_cell_volume 1465.6(6)
_cod_original_sg_symbol_H-M 'P 21/c'
_cod_database_code 7236723
_shelx_space_group_comment
; 
The symmetry employed for this shelxl refinement is uniquely defined 
by the following loop, which should always be used as a source of 
symmetry information in preference to the above space-group names. 
They are only intended as comments. 
;
_shelx_estimated_absorpt_t_min 0.955
_shelx_estimated_absorpt_t_max 0.973
_shelxl_version_number 2013-4

loop_
_space_group_symop_operation_xyz
'x, y, z'
'-x, y+1/2, -z+1/2'
'-x, -y, -z'
'x, -y-1/2, z-1/2'

loop_
_atom_site_label
_atom_site_type_symbol
_atom_site_fract_x
_atom_site_fract_y
_atom_site_fract_z
_atom_site_U_iso_or_equiv
_atom_site_adp_type
_atom_site_occupancy
_atom_site_site_symmetry_order
_atom_site_calc_flag
_atom_site_refinement_flags_posn
_atom_site_refinement_flags_adp
S1 S 0.31573(3) 1.21094(11) 0.43943(3) 0.02824(18) Uani 1 1 d . .
N1 N 0.35204(9) 0.8563(3) 0.33455(9) 0.0205(4) Uani 1 1 d . .
N2 N 0.21336(9) 0.9237(3) 0.35287(9) 0.0202(4) Uani 1 1 d . .
O1 O 0.39721(8) 0.5395(3) 0.25693(9) 0.0324(4) Uani 1 1 d . .
O2 O 0.11531(8) 0.6879(3) 0.29083(8) 0.0278(4) Uani 1 1 d . .
O3 O 0.19477(8) -0.0487(3) 0.11159(8) 0.0244(3) Uani 1 1 d . .
C1 C 0.29293(12) 0.9867(4) 0.37252(10) 0.0204(4) Uani 1 1 d . .
C2 C 0.33739(12) 0.6456(4) 0.28321(11) 0.0217(4) Uani 1 1 d . .
C3 C 0.25303(11) 0.5744(4) 0.26547(10) 0.0194(4) Uani 1 1 d . .
C4 C 0.18900(12) 0.7225(4) 0.30115(10) 0.0201(4) Uani 1 1 d . .
C5 C 0.14613(12) 1.0693(4) 0.38804(11) 0.0248(5) Uani 1 1 d . .
H5A H 0.0984 1.0746 0.3518 0.030 Uiso 1 1 calc R U
H5B H 0.1637 1.2523 0.3982 0.030 Uiso 1 1 calc R U
C6 C 0.12135(13) 0.9441(5) 0.46183(12) 0.0341(6) Uani 1 1 d . .
H6A H 0.1075 0.7593 0.4527 0.051 Uiso 1 1 calc R U
H6B H 0.0738 1.0361 0.4809 0.051 Uiso 1 1 calc R U
H6C H 0.1666 0.9556 0.4997 0.051 Uiso 1 1 calc R U
C7 C 0.43878(11) 0.9315(4) 0.34748(12) 0.0266(5) Uani 1 1 d . .
H7A H 0.4421 1.1210 0.3596 0.032 Uiso 1 1 calc R U
H7B H 0.4683 0.9014 0.3001 0.032 Uiso 1 1 calc R U
C8 C 0.47958(13) 0.7762(5) 0.41199(14) 0.0342(5) Uani 1 1 d . .
H8A H 0.4513 0.8090 0.4593 0.051 Uiso 1 1 calc R U
H8B H 0.5367 0.8307 0.4185 0.051 Uiso 1 1 calc R U
H8C H 0.4771 0.5885 0.3998 0.051 Uiso 1 1 calc R U
C9 C 0.23333(11) 0.3650(4) 0.21441(10) 0.0191(4) Uani 1 1 d . .
C10 C 0.29395(12) 0.2087(4) 0.17871(11) 0.0213(4) Uani 1 1 d . .
H10 H 0.3499 0.2443 0.1899 0.026 Uiso 1 1 calc R U
C11 C 0.27380(12) 0.0123(4) 0.12965(11) 0.0219(4) Uani 1 1 d . .
C12 C 0.13487(12) 0.0882(4) 0.14521(11) 0.0237(4) Uani 1 1 d . .
C13 C 0.15118(12) 0.2878(4) 0.19406(11) 0.0226(4) Uani 1 1 d . .
H13 H 0.1072 0.3795 0.2155 0.027 Uiso 1 1 calc R U
C14 C 0.33114(13) -0.1605(4) 0.08966(12) 0.0271(5) Uani 1 1 d . .
H14A H 0.3211 -0.3438 0.1034 0.041 Uiso 1 1 calc R U
H14B H 0.3873 -0.1133 0.1048 0.041 Uiso 1 1 calc R U
H14C H 0.3229 -0.1386 0.0344 0.041 Uiso 1 1 calc R U
C15 C 0.05262(13) -0.0135(5) 0.12239(13) 0.0334(5) Uani 1 1 d . .
H15A H 0.0439 0.0037 0.0670 0.050 Uiso 1 1 calc R U
H15B H 0.0110 0.0877 0.1483 0.050 Uiso 1 1 calc R U
H15C H 0.0487 -0.1987 0.1368 0.050 Uiso 1 1 calc R U

loop_
_atom_site_aniso_label
_atom_site_aniso_U_11
_atom_site_aniso_U_22
_atom_site_aniso_U_33
_atom_site_aniso_U_23
_atom_site_aniso_U_13
_atom_site_aniso_U_12
S1 0.0316(3) 0.0258(3) 0.0269(3) -0.0066(2) -0.0035(2) -0.0016(2)
N1 0.0180(8) 0.0210(9) 0.0225(8) -0.0007(7) -0.0009(7) -0.0024(7)
N2 0.0215(9) 0.0187(9) 0.0203(8) -0.0008(7) -0.0008(7) 0.0016(7)
O1 0.0198(7) 0.0381(9) 0.0394(9) -0.0151(7) 0.0030(6) -0.0001(7)
O2 0.0179(7) 0.0299(8) 0.0354(8) -0.0081(7) 0.0001(6) 0.0006(6)
O3 0.0255(7) 0.0231(8) 0.0243(7) -0.0033(6) -0.0020(6) 0.0003(6)
C1 0.0249(10) 0.0184(10) 0.0176(10) 0.0034(8) -0.0025(8) -0.0014(8)
C2 0.0225(10) 0.0220(11) 0.0205(10) -0.0002(8) -0.0003(8) -0.0021(9)
C3 0.0207(10) 0.0188(10) 0.0186(9) 0.0025(8) -0.0005(7) 0.0003(8)
C4 0.0224(10) 0.0187(10) 0.0190(9) 0.0026(8) -0.0013(8) 0.0000(8)
C5 0.0241(10) 0.0246(11) 0.0254(10) -0.0037(9) -0.0007(8) 0.0044(9)
C6 0.0312(12) 0.0437(14) 0.0277(12) -0.0012(10) 0.0062(9) 0.0013(11)
C7 0.0193(10) 0.0266(11) 0.0339(11) -0.0035(9) 0.0005(8) -0.0064(9)
C8 0.0218(11) 0.0311(12) 0.0488(14) -0.0055(11) -0.0096(10) -0.0014(10)
C9 0.0222(10) 0.0181(10) 0.0167(9) 0.0058(8) -0.0021(7) -0.0001(8)
C10 0.0217(10) 0.0199(10) 0.0224(10) 0.0022(8) 0.0004(8) -0.0004(8)
C11 0.0237(10) 0.0202(10) 0.0219(10) 0.0039(8) 0.0005(8) -0.0006(8)
C12 0.0245(10) 0.0249(11) 0.0213(10) 0.0015(9) -0.0033(8) 0.0020(9)
C13 0.0220(10) 0.0233(11) 0.0225(10) 0.0010(8) -0.0013(8) 0.0020(9)
C14 0.0314(11) 0.0223(11) 0.0277(11) -0.0028(9) 0.0031(9) -0.0014(9)
C15 0.0269(12) 0.0373(13) 0.0353(12) -0.0086(10) -0.0092(9) -0.0003(10)

loop_
_atom_type_symbol
_atom_type_description
_atom_type_scat_dispersion_real
_atom_type_scat_dispersion_imag
_atom_type_scat_source
C C 0.0033 0.0016 'International Tables Vol C Tables 4.2.6.8 and 6.1.1.4'
H H 0.0000 0.0000 'International Tables Vol C Tables 4.2.6.8 and 6.1.1.4'
N N 0.0061 0.0033 'International Tables Vol C Tables 4.2.6.8 and 6.1.1.4'
O O 0.0106 0.0060 'International Tables Vol C Tables 4.2.6.8 and 6.1.1.4'
S S 0.1246 0.1234 'International Tables Vol C Tables 4.2.6.8 and 6.1.1.4'

loop_
_geom_angle_atom_site_label_1
_geom_angle_atom_site_label_2
_geom_angle_atom_site_label_3
_geom_angle
C1 N1 C2 124.79(16)
C1 N1 C7 119.61(16)
C2 N1 C7 115.60(16)
C1 N2 C4 124.86(16)
C1 N2 C5 119.56(16)
C4 N2 C5 115.57(15)
C12 O3 C11 118.76(15)
N1 C1 N2 116.64(16)
N1 C1 S1 121.96(14)
N2 C1 S1 121.40(15)
O1 C2 N1 117.01(17)
O1 C2 C3 125.40(18)
N1 C2 C3 117.59(17)
C9 C3 C2 120.95(17)
C9 C3 C4 120.61(17)
C2 C3 C4 118.45(17)
O2 C4 N2 116.79(17)
O2 C4 C3 125.83(18)
N2 C4 C3 117.38(16)
N2 C5 C6 111.92(17)
N2 C5 H5A 109.2
C6 C5 H5A 109.2
N2 C5 H5B 109.2
C6 C5 H5B 109.2
H5A C5 H5B 107.9
C5 C6 H6A 109.5
C5 C6 H6B 109.5
H6A C6 H6B 109.5
C5 C6 H6C 109.5
H6A C6 H6C 109.5
H6B C6 H6C 109.5
N1 C7 C8 111.97(17)
N1 C7 H7A 109.2
C8 C7 H7A 109.2
N1 C7 H7B 109.2
C8 C7 H7B 109.2
H7A C7 H7B 107.9
C7 C8 H8A 109.5
C7 C8 H8B 109.5
H8A C8 H8B 109.5
C7 C8 H8C 109.5
H8A C8 H8C 109.5
H8B C8 H8C 109.5
C3 C9 C10 123.06(17)
C3 C9 C13 123.44(18)
C10 C9 C13 113.50(17)
C11 C10 C9 122.05(18)
C11 C10 H10 119.0
C9 C10 H10 119.0
C10 C11 O3 121.72(18)
C10 C11 C14 126.53(18)
O3 C11 C14 111.74(17)
C13 C12 O3 122.20(18)
C13 C12 C15 126.13(19)
O3 C12 C15 111.66(17)
C12 C13 C9 121.73(18)
C12 C13 H13 119.1
C9 C13 H13 119.1
C11 C14 H14A 109.5
C11 C14 H14B 109.5
H14A C14 H14B 109.5
C11 C14 H14C 109.5
H14A C14 H14C 109.5
H14B C14 H14C 109.5
C12 C15 H15A 109.5
C12 C15 H15B 109.5
H15A C15 H15B 109.5
C12 C15 H15C 109.5
H15A C15 H15C 109.5
H15B C15 H15C 109.5

loop_
_geom_bond_atom_site_label_1
_geom_bond_atom_site_label_2
_geom_bond_distance
S1 C1 1.670(2)
N1 C1 1.369(2)
N1 C2 1.416(3)
N1 C7 1.483(2)
N2 C1 1.376(2)
N2 C4 1.417(2)
N2 C5 1.483(2)
O1 C2 1.226(2)
O2 C4 1.229(2)
O3 C12 1.358(2)
O3 C11 1.360(2)
C2 C3 1.454(3)
C3 C9 1.422(3)
C3 C4 1.454(3)
C5 C6 1.512(3)
C5 H5A 0.9900
C5 H5B 0.9900
C6 H6A 0.9800
C6 H6B 0.9800
C6 H6C 0.9800
C7 C8 1.516(3)
C7 H7A 0.9900
C7 H7B 0.9900
C8 H8A 0.9800
C8 H8B 0.9800
C8 H8C 0.9800
C9 C10 1.436(3)
C9 C13 1.437(3)
C10 C11 1.352(3)
C10 H10 0.9500
C11 C14 1.484(3)
C12 C13 1.350(3)
C12 C15 1.487(3)
C13 H13 0.9500
C14 H14A 0.9800
C14 H14B 0.9800
C14 H14C 0.9800
C15 H15A 0.9800
C15 H15B 0.9800
C15 H15C 0.9800

loop_
_geom_hbond_atom_site_label_D
_geom_hbond_atom_site_label_H
_geom_hbond_atom_site_label_A
_geom_hbond_distance_DH
_geom_hbond_distance_HA
_geom_hbond_distance_DA
_geom_hbond_angle_DHA
_geom_hbond_site_symmetry_A
C15 H15B O2 0.98 2.42 3.359(3) 159.6 2_545
C14 H14C S1 0.98 2.74 3.493(2) 133.8 4_575
C13 H13 O2 0.95 2.05 2.731(2) 126.8 .
C10 H10 O1 0.95 2.04 2.724(2) 127.1 .
C7 H7B O1 0.99 2.56 3.358(2) 138.0 2_655
C6 H6C S1 0.98 3.00 3.504(2) 113.3 .

loop_
_geom_torsion_atom_site_label_1
_geom_torsion_atom_site_label_2
_geom_torsion_atom_site_label_3
_geom_torsion_atom_site_label_4
_geom_torsion
C2 N1 C1 N2 -6.9(3)
C7 N1 C1 N2 174.31(16)
C2 N1 C1 S1 173.06(15)
C7 N1 C1 S1 -5.7(2)
C4 N2 C1 N1 5.0(3)
C5 N2 C1 N1 -176.07(16)
C4 N2 C1 S1 -174.92(14)
C5 N2 C1 S1 4.0(2)
C1 N1 C2 O1 -176.04(18)
C7 N1 C2 O1 2.8(3)
C1 N1 C2 C3 4.5(3)
C7 N1 C2 C3 -176.67(16)
O1 C2 C3 C9 0.6(3)
N1 C2 C3 C9 179.99(16)
O1 C2 C3 C4 -179.41(19)
N1 C2 C3 C4 0.0(3)
C1 N2 C4 O2 178.66(17)
C5 N2 C4 O2 -0.3(3)
C1 N2 C4 C3 -0.9(3)
C5 N2 C4 C3 -179.88(16)
C9 C3 C4 O2 -1.2(3)
C2 C3 C4 O2 178.81(18)
C9 C3 C4 N2 178.41(16)
C2 C3 C4 N2 -1.6(3)
C1 N2 C5 C6 -88.8(2)
C4 N2 C5 C6 90.2(2)
C1 N1 C7 C8 90.5(2)
C2 N1 C7 C8 -88.4(2)
C2 C3 C9 C10 1.3(3)
C4 C3 C9 C10 -178.71(17)
C2 C3 C9 C13 -179.26(17)
C4 C3 C9 C13 0.7(3)
C3 C9 C10 C11 -179.24(18)
C13 C9 C10 C11 1.3(3)
C9 C10 C11 O3 -0.3(3)
C9 C10 C11 C14 179.95(18)
C12 O3 C11 C10 -1.4(3)
C12 O3 C11 C14 178.38(16)
C11 O3 C12 C13 2.1(3)
C11 O3 C12 C15 -176.84(17)
O3 C12 C13 C9 -1.0(3)
C15 C12 C13 C9 177.77(19)
C3 C9 C13 C12 179.84(18)
C10 C9 C13 C12 -0.7(3)
